data_7120379
loop_
_publ_author_name
'Burns, Corey P.'
'Wilkins, Branford O.'
'Dickie, Courtney M.'
'Latendresse, Trevor'
'Vernier, Larry'
'Vignesh, Kuduva R.'
'Bhuvanesh, Nattamai'
'Nippe, Michael'

_publ_section_title
;
 Comparative Study of Magnetization Dynamics in Dinuclear Dysprosium
 Complexes Featuring Bridging Chloride or Trifluoromethanesulfonate
 Ligands
;
_journal_name_full 'Chem. Commun.'
_journal_paper_doi 10.1039/C7CC02457F
_journal_year 2017
_chemical_formula_moiety 'C34 H30 Cl2 Dy2 N2, 2(C2 H4 O0.5)'
_chemical_formula_sum 'C38 H38 Cl2 Dy2 N2 O'
_chemical_formula_weight 934.60
_space_group_crystal_system orthorhombic
_space_group_IT_number 58
_space_group_name_Hall '-P 2 2n'
_space_group_name_H-M_alt 'P n n m'
_symmetry_space_group_name_Hall '-P 2 2n'
_symmetry_space_group_name_H-M 'P n n m'
_atom_sites_solution_hydrogens geom
_audit_creation_date 2017-04-28
_audit_creation_method
;
Olex2 1.2-beta
(compiled 2017.03.28 svn.r3405 for OlexSys, GUI svn.r5335)
;
_audit_update_record
;
2017-06-02 deposited with the CCDC.
2017-06-30 downloaded from the CCDC.
;
_cell_angle_alpha 90
_cell_angle_beta 90
_cell_angle_gamma 90
_cell_formula_units_Z 2
_cell_length_a 18.8766(7)
_cell_length_b 7.3260(3)
_cell_length_c 13.6863(5)
_cell_measurement_reflns_used 9889
_cell_measurement_temperature 100.0
_cell_measurement_theta_max 65.327
_cell_measurement_theta_min 3.990
_cell_volume 1892.68(13)
_computing_cell_refinement 'SAINT v8.37A (Bruker, 2015)'
_computing_data_reduction 'SAINT v8.37A (Bruker, 2015)'
_computing_molecular_graphics 'Olex2 (Dolomanov et al., 2009)'
_computing_publication_material 'Olex2 (Dolomanov et al., 2009)'
_computing_structure_refinement 'ShelXL (Sheldrick, 2015)'
_computing_structure_solution 'ShelXT (Sheldrick, 2015)'
_diffrn_ambient_temperature 100.0
_diffrn_measured_fraction_theta_full 0.995
_diffrn_measured_fraction_theta_max 0.995
_diffrn_measurement_device_type 'Bruker APEX-II CCD'
_diffrn_measurement_method '\f and \w scans'
_diffrn_radiation_type CuK\a
_diffrn_radiation_wavelength 1.54178
_diffrn_reflns_av_R_equivalents 0.0882
_diffrn_reflns_av_unetI/netI 0.0396
_diffrn_reflns_Laue_measured_fraction_full 0.995
_diffrn_reflns_Laue_measured_fraction_max 0.995
_diffrn_reflns_limit_h_max 21
_diffrn_reflns_limit_h_min -21
_diffrn_reflns_limit_k_max 8
_diffrn_reflns_limit_k_min -8
_diffrn_reflns_limit_l_max 15
_diffrn_reflns_limit_l_min -15
_diffrn_reflns_number 15829
_diffrn_reflns_point_group_measured_fraction_full 0.995
_diffrn_reflns_point_group_measured_fraction_max 0.995
_diffrn_reflns_theta_full 61.498
_diffrn_reflns_theta_max 61.498
_diffrn_reflns_theta_min 3.989
_diffrn_standards_number 0
_exptl_absorpt_coefficient_mu 22.399
_exptl_absorpt_correction_T_max 0.3165
_exptl_absorpt_correction_T_min 0.1477
_exptl_absorpt_correction_type multi-scan
_exptl_absorpt_process_details
'SADABS-2016/2 (Bruker,2016/2) was used for absorption correction. wR2(int) was 0.1331 before and 0.0807 after correction. The Ratio of minimum to maximum transmission is 0.4667. The \l/2 correction factor is Not present.'
_exptl_crystal_colour colourless
_exptl_crystal_colour_primary colourless
_exptl_crystal_density_diffrn 1.640
_exptl_crystal_description plate
_exptl_crystal_F_000 908
_exptl_crystal_size_max 0.112
_exptl_crystal_size_mid 0.039
_exptl_crystal_size_min 0.009
_refine_diff_density_max 1.427
_refine_diff_density_min -0.682
_refine_diff_density_rms 0.198
_refine_ls_extinction_method none
_refine_ls_goodness_of_fit_ref 1.336
_refine_ls_hydrogen_treatment constr
_refine_ls_matrix_type full
_refine_ls_number_parameters 124
_refine_ls_number_reflns 1539
_refine_ls_number_restraints 26
_refine_ls_restrained_S_all 1.330
_refine_ls_R_factor_all 0.0820
_refine_ls_R_factor_gt 0.0687
_refine_ls_shift/su_max 0.000
_refine_ls_shift/su_mean 0.000
_refine_ls_structure_factor_coef Fsqd
_refine_ls_weighting_details 'w=1/[\s^2^(Fo^2^)+(0.0429P)^2^+21.6551P] where P=(Fo^2^+2Fc^2^)/3'
_refine_ls_weighting_scheme calc
_refine_ls_wR_factor_gt 0.1460
_refine_ls_wR_factor_ref 0.1553
_reflns_Friedel_coverage 0.000
_reflns_number_gt 1296
_reflns_number_total 1539
_reflns_threshold_expression 'I > 2\s(I)'
_cod_data_source_file c7cc02457f2.cif
_cod_data_source_block cpb021
_cod_database_code 7120379
_shelx_shelxl_version_number 2014/7
_shelx_space_group_comment
;
The symmetry employed for this shelxl refinement is uniquely defined
by the following loop, which should always be used as a source of
symmetry information in preference to the above space-group names.
They are only intended as comments.
;
_shelx_estimated_absorpt_t_max 0.824
_shelx_estimated_absorpt_t_min 0.188
_olex2_refinement_description
;
1. Fixed Uiso
 At 1.2 times of:
  All C(H) groups, All C(H,H) groups, All C(H,H,H,H) groups
2. Restrained distances
 C2S-C1S \\sim C2T-C1S
 with sigma of 0.02
 O1-C2S \\sim O1-C2T
 with sigma of 0.02
3. Uiso/Uaniso restraints and constraints
O1 \\sim C1S \\sim C2S \\sim C2T: within 2A with sigma of 0.02 and sigma for
terminal atoms of 0.04
Uanis(C2S) = Uanis(C2T)
4. Others
 Fixed Sof: O1(0.25) C1S(0.5) H1SA(0.25) H1SB(0.25) H1SC(0.25) H1SD(0.25)
 C2S(0.25) H2SA(0.25) H2SB(0.25) C2T(0.25) H2TA(0.25) H2TB(0.25)
5.a Secondary CH2 refined with riding coordinates:
 C3(H3A,H3B), C1S(H1SA,H1SB), C1S(H1SC,H1SD), C2S(H2SA,H2SB), C2T(H2TA,H2TB)
5.b Aromatic/amide H refined with riding coordinates:
 C00B(H00B), C2(H2), C5(H5), C6(H6), C7(H7), C8(H8)
;
_olex2_submission_special_instructions 'No special instructions were received'

loop_
_space_group_symop_operation_xyz
'x, y, z'
'-x, -y, z'
'-x+1/2, y+1/2, -z+1/2'
'x+1/2, -y+1/2, -z+1/2'
'-x, -y, -z'
'x, y, -z'
'x-1/2, -y-1/2, z-1/2'
'-x-1/2, y-1/2, z-1/2'

loop_
_atom_site_label
_atom_site_type_symbol
_atom_site_fract_x
_atom_site_fract_y
_atom_site_fract_z
_atom_site_U_iso_or_equiv
_atom_site_adp_type
_atom_site_occupancy
_atom_site_site_symmetry_order
_atom_site_calc_flag
_atom_site_refinement_flags_posn
_atom_site_refinement_flags_adp
_atom_site_refinement_flags_occupancy
_atom_site_disorder_assembly
_atom_site_disorder_group
Dy1 Dy 0.90073(4) 0.36327(12) 0.5000 0.0316(3) Uani 1 2 d S T P . .
Cl1 Cl 0.95493(18) 0.7024(5) 0.5000 0.0382(9) Uani 1 2 d S T P . .
N003 N 0.7915(5) 0.5764(18) 0.5000 0.035(3) Uani 1 2 d S T P . .
C00B C 0.6704(9) 0.791(2) 0.5000 0.050(4) Uani 1 2 d S T P . .
H00B H 0.6294 0.8669 0.5000 0.060 Uiso 1 2 calc RS T P . .
C1 C 0.7610(6) 0.6290(16) 0.4150(8) 0.039(3) Uani 1 1 d . . . . .
C2 C 0.7006(6) 0.7358(18) 0.4137(8) 0.047(3) Uani 1 1 d . . . . .
H2 H 0.6800 0.7706 0.3532 0.057 Uiso 1 1 calc R . . . .
C3 C 0.7955(6) 0.5660(18) 0.3217(8) 0.046(3) Uani 1 1 d . . . . .
H3A H 0.7585 0.5482 0.2713 0.056 Uiso 1 1 calc R . . . .
H3B H 0.8281 0.6625 0.2982 0.056 Uiso 1 1 calc R . . . .
C4 C 0.8358(5) 0.3938(17) 0.3332(7) 0.039(3) Uani 1 1 d . . . . .
C5 C 0.9073(6) 0.366(2) 0.3056(8) 0.048(3) Uani 1 1 d . . . . .
H5 H 0.9371 0.4540 0.2751 0.058 Uiso 1 1 calc R . . . .
C6 C 0.9267(7) 0.1895(19) 0.3305(10) 0.054(3) Uani 1 1 d . . . . .
H6 H 0.9723 0.1370 0.3214 0.065 Uiso 1 1 calc R . . . .
C7 C 0.8688(7) 0.1029(18) 0.3708(9) 0.054(3) Uani 1 1 d . . . . .
H7 H 0.8671 -0.0198 0.3931 0.065 Uiso 1 1 calc R . . . .
C8 C 0.8126(6) 0.2289(18) 0.3728(8) 0.048(3) Uani 1 1 d . . . . .
H8 H 0.7664 0.2055 0.3972 0.057 Uiso 1 1 calc R . . . .
O1 O 0.3643(17) 0.730(4) 0.5000 0.079(7) Uani 0.5 2 d DS TU P C .
C1S C 0.4042(15) 0.732(4) 0.577(2) 0.066(6) Uani 0.5 1 d D U . . .
H1SA H 0.4131 0.6057 0.5998 0.079 Uiso 0.25 1 calc R . . A 1
H1SB H 0.3804 0.7997 0.6305 0.079 Uiso 0.25 1 calc R . . A 1
H1SC H 0.3853 0.6466 0.6268 0.079 Uiso 0.25 1 calc R . . B 2
H1SD H 0.4050 0.8561 0.6058 0.079 Uiso 0.25 1 calc R . . B 2
C2S C 0.469(2) 0.819(6) 0.553(3) 0.057(6) Uani 0.25 1 d D U . C 1
H2SA H 0.5103 0.7491 0.5786 0.068 Uiso 0.25 1 calc R . . C 1
H2SB H 0.4711 0.9447 0.5786 0.068 Uiso 0.25 1 calc R . . C 1
C2T C 0.474(2) 0.679(7) 0.550(3) 0.057(6) Uani 0.25 1 d D U . C 2
H2TA H 0.5091 0.7664 0.5754 0.068 Uiso 0.25 1 calc R . . C 2
H2TB H 0.4848 0.5557 0.5754 0.068 Uiso 0.25 1 calc R . . C 2

loop_
_atom_site_aniso_label
_atom_site_aniso_U_11
_atom_site_aniso_U_22
_atom_site_aniso_U_33
_atom_site_aniso_U_23
_atom_site_aniso_U_13
_atom_site_aniso_U_12
Dy1 0.0311(5) 0.0351(6) 0.0287(5) 0.000 0.000 0.0034(4)
Cl1 0.0343(18) 0.029(2) 0.052(2) 0.000 0.000 0.0050(15)
N003 0.015(5) 0.043(8) 0.048(8) 0.000 0.000 0.006(5)
C00B 0.043(10) 0.045(11) 0.061(12) 0.000 0.000 0.016(8)
C1 0.034(6) 0.047(7) 0.037(6) 0.009(5) -0.003(5) 0.007(5)
C2 0.042(6) 0.075(9) 0.025(6) 0.008(6) -0.005(5) 0.017(6)
C3 0.048(7) 0.064(8) 0.027(6) 0.005(5) 0.007(5) 0.014(6)
C4 0.032(5) 0.059(8) 0.026(5) -0.005(5) 0.000(4) 0.002(5)
C5 0.041(6) 0.082(10) 0.021(5) -0.017(6) 0.003(5) -0.011(6)
C6 0.055(8) 0.053(9) 0.054(8) -0.024(6) -0.016(6) 0.013(7)
C7 0.069(9) 0.047(8) 0.048(7) -0.009(6) -0.019(7) 0.005(7)
C8 0.038(6) 0.065(9) 0.040(7) -0.010(6) -0.001(5) -0.005(6)
O1 0.075(15) 0.073(16) 0.087(16) 0.000 0.000 -0.014(14)
C1S 0.073(12) 0.059(12) 0.066(12) -0.011(10) -0.014(11) 0.009(11)
C2S 0.063(12) 0.039(12) 0.070(12) -0.032(11) -0.041(11) 0.022(11)
C2T 0.063(12) 0.039(12) 0.070(12) -0.032(11) -0.041(11) 0.022(11)

loop_
_atom_type_symbol
_atom_type_description
_atom_type_scat_dispersion_real
_atom_type_scat_dispersion_imag
_atom_type_scat_source
C C 0.0181 0.0091 'International Tables Vol C Tables 4.2.6.8 and 6.1.1.4'
H H 0.0000 0.0000 'International Tables Vol C Tables 4.2.6.8 and 6.1.1.4'
Cl Cl 0.3639 0.7018 'International Tables Vol C Tables 4.2.6.8 and 6.1.1.4'
Dy Dy -9.8046 9.8477 'International Tables Vol C Tables 4.2.6.8 and 6.1.1.4'
N N 0.0311 0.0180 'International Tables Vol C Tables 4.2.6.8 and 6.1.1.4'
O O 0.0492 0.0322 'International Tables Vol C Tables 4.2.6.8 and 6.1.1.4'

loop_
_geom_angle_atom_site_label_1
_geom_angle_atom_site_label_2
_geom_angle_atom_site_label_3
_geom_angle
_geom_angle_site_symmetry_1
_geom_angle_site_symmetry_3
Cl1 Dy1 Cl1 77.62(12) . 5_766
Cl1 Dy1 C6 111.6(3) . .
Cl1 Dy1 C6 111.6(3) . 6_556
N003 Dy1 Cl1 152.9(3) . 5_766
N003 Dy1 Cl1 75.2(3) . .
N003 Dy1 C4 64.7(2) . .
N003 Dy1 C4 64.7(2) . 6_556
N003 Dy1 C5 91.9(3) . 6_556
N003 Dy1 C5 91.9(3) . .
N003 Dy1 C6 115.5(3) . .
N003 Dy1 C6 115.5(3) . 6_556
N003 Dy1 C7 104.6(3) . .
N003 Dy1 C7 104.6(3) . 6_556
N003 Dy1 C8 73.7(3) . 6_556
N003 Dy1 C8 73.7(3) . .
C4 Dy1 Cl1 118.6(2) . 5_766
C4 Dy1 Cl1 95.7(3) 6_556 .
C4 Dy1 Cl1 118.6(2) 6_556 5_766
C4 Dy1 Cl1 95.7(3) . .
C4 Dy1 C4 122.7(4) 6_556 .
C4 Dy1 C5 153.9(3) . 6_556
C4 Dy1 C5 153.9(3) 6_556 .
C4 Dy1 C5 31.2(3) 6_556 6_556
C4 Dy1 C5 31.2(3) . .
C4 Dy1 C6 152.0(4) . 6_556
C4 Dy1 C6 50.9(4) . .
C4 Dy1 C6 50.9(4) 6_556 6_556
C4 Dy1 C6 152.0(4) 6_556 .
C4 Dy1 C7 122.4(4) 6_556 .
C4 Dy1 C7 122.4(4) . 6_556
C4 Dy1 C7 51.2(4) 6_556 6_556
C4 Dy1 C7 51.2(4) . .
C4 Dy1 C8 108.6(4) . 6_556
C4 Dy1 C8 108.6(4) 6_556 .
C4 Dy1 C8 31.1(4) . .
C4 Dy1 C8 31.1(4) 6_556 6_556
C5 Dy1 Cl1 87.4(2) . 5_766
C5 Dy1 Cl1 88.5(3) . .
C5 Dy1 Cl1 88.5(3) 6_556 .
C5 Dy1 Cl1 87.4(2) 6_556 5_766
C5 Dy1 C5 174.5(5) . 6_556
C5 Dy1 C6 148.9(5) . 6_556
C5 Dy1 C6 30.0(4) 6_556 6_556
C5 Dy1 C6 148.9(5) 6_556 .
C5 Dy1 C6 30.0(4) . .
C5 Dy1 C7 132.7(4) 6_556 .
C5 Dy1 C7 132.7(4) . 6_556
C5 Dy1 C7 49.8(4) 6_556 6_556
C5 Dy1 C7 49.8(4) . .
C6 Dy1 Cl1 74.8(3) 6_556 5_766
C6 Dy1 Cl1 74.8(3) . 5_766
C6 Dy1 C6 119.1(6) 6_556 .
C7 Dy1 Cl1 95.6(3) 6_556 5_766
C7 Dy1 Cl1 138.3(3) 6_556 .
C7 Dy1 Cl1 95.6(3) . 5_766
C7 Dy1 Cl1 138.3(3) . .
C7 Dy1 C6 105.9(4) 6_556 .
C7 Dy1 C6 29.8(4) 6_556 6_556
C7 Dy1 C6 29.8(4) . .
C7 Dy1 C6 105.9(4) . 6_556
C7 Dy1 C7 83.0(6) 6_556 .
C8 Dy1 Cl1 124.3(3) . 5_766
C8 Dy1 Cl1 126.4(3) . .
C8 Dy1 Cl1 124.3(3) 6_556 5_766
C8 Dy1 Cl1 126.4(3) 6_556 .
C8 Dy1 C5 50.6(4) . .
C8 Dy1 C5 134.5(4) . 6_556
C8 Dy1 C5 134.5(4) 6_556 .
C8 Dy1 C5 50.6(4) 6_556 6_556
C8 Dy1 C6 121.0(4) 6_556 .
C8 Dy1 C6 50.3(4) . .
C8 Dy1 C6 50.3(4) 6_556 6_556
C8 Dy1 C6 121.0(4) . 6_556
C8 Dy1 C7 91.6(4) 6_556 .
C8 Dy1 C7 30.9(4) 6_556 6_556
C8 Dy1 C7 91.6(4) . 6_556
C8 Dy1 C7 30.9(4) . .
C8 Dy1 C8 84.0(5) 6_556 .
Dy1 Cl1 Dy1 102.38(12) . 5_766
C1 N003 Dy1 120.8(6) . .
C1 N003 Dy1 120.8(6) 6_556 .
C1 N003 C1 118.4(12) 6_556 .
C2 C00B H00B 120.7 . .
C2 C00B H00B 120.7 6_556 .
C2 C00B C2 118.6(15) 6_556 .
N003 C1 C2 121.6(10) . .
N003 C1 C3 117.1(9) . .
C2 C1 C3 121.3(10) . .
C00B C2 C1 120.0(11) . .
C00B C2 H2 120.0 . .
C1 C2 H2 120.0 . .
C1 C3 H3A 109.0 . .
C1 C3 H3B 109.0 . .
H3A C3 H3B 107.8 . .
C4 C3 C1 113.1(9) . .
C4 C3 H3A 109.0 . .
C4 C3 H3B 109.0 . .
C3 C4 Dy1 114.1(7) . .
C5 C4 Dy1 76.9(6) . .
C5 C4 C3 125.6(11) . .
C8 C4 Dy1 74.5(6) . .
C8 C4 C3 128.2(10) . .
C8 C4 C5 106.2(11) . .
Dy1 C5 H5 118.2 . .
C4 C5 Dy1 71.9(6) . .
C4 C5 H5 125.7 . .
C6 C5 Dy1 76.1(7) . .
C6 C5 C4 108.6(12) . .
C6 C5 H5 125.7 . .
Dy1 C6 H6 118.0 . .
C5 C6 Dy1 73.9(7) . .
C5 C6 H6 125.7 . .
C7 C6 Dy1 74.2(8) . .
C7 C6 C5 108.6(12) . .
C7 C6 H6 125.7 . .
Dy1 C7 H7 118.0 . .
C6 C7 Dy1 75.9(7) . .
C6 C7 H7 126.1 . .
C6 C7 C8 107.7(12) . .
C8 C7 Dy1 71.8(7) . .
C8 C7 H7 126.1 . .
Dy1 C8 H8 114.9 . .
C4 C8 Dy1 74.4(6) . .
C4 C8 C7 108.9(11) . .
C4 C8 H8 125.5 . .
C7 C8 Dy1 77.3(7) . .
C7 C8 H8 125.5 . .
C1S O1 C1S 109(4) . 6_556
O1 C1S H1SA 110.0 . .
O1 C1S H1SB 110.0 . .
O1 C1S H1SC 110.0 . .
O1 C1S H1SD 110.0 . .
O1 C1S C2S 108(3) . .
O1 C1S C2T 109(3) . .
H1SA C1S H1SB 108.4 . .
H1SC C1S H1SD 108.4 . .
C2S C1S H1SA 110.0 . .
C2S C1S H1SB 110.0 . .
C2T C1S H1SC 110.0 . .
C2T C1S H1SD 110.0 . .
C1S C2S C2S 104(2) . 6_556
C1S C2S H2SA 111.0 . .
C1S C2S H2SB 111.0 . .
C2S C2S H2SA 111.0 6_556 .
C2S C2S H2SB 111.0 6_556 .
H2SA C2S H2SB 109.0 . .
C1S C2T H2TA 110.7 . .
C1S C2T H2TB 110.7 . .
C2T C2T C1S 105(2) 6_556 .
C2T C2T H2TA 110.7 6_556 .
C2T C2T H2TB 110.7 6_556 .
H2TA C2T H2TB 108.8 . .

loop_
_geom_bond_atom_site_label_1
_geom_bond_atom_site_label_2
_geom_bond_distance
_geom_bond_site_symmetry_2
Dy1 Cl1 2.687(4) .
Dy1 Cl1 2.767(4) 5_766
Dy1 N003 2.586(11) .
Dy1 C4 2.600(10) 6_556
Dy1 C4 2.600(10) .
Dy1 C5 2.664(10) 6_556
Dy1 C5 2.664(10) .
Dy1 C6 2.691(12) .
Dy1 C6 2.691(12) 6_556
Dy1 C7 2.670(12) .
Dy1 C7 2.670(12) 6_556
Dy1 C8 2.601(11) 6_556
Dy1 C8 2.601(11) .
Cl1 Dy1 2.767(4) 5_766
N003 C1 1.354(12) 6_556
N003 C1 1.354(12) .
C00B H00B 0.9500 .
C00B C2 1.374(14) .
C00B C2 1.374(14) 6_556
C1 C2 1.382(15) .
C1 C3 1.507(15) .
C2 H2 0.9500 .
C3 H3A 0.9900 .
C3 H3B 0.9900 .
C3 C4 1.481(16) .
C4 C5 1.417(15) .
C4 C8 1.394(17) .
C5 H5 0.9500 .
C5 C6 1.388(18) .
C6 H6 0.9500 .
C6 C7 1.379(19) .
C7 H7 0.9500 .
C7 C8 1.406(17) .
C8 H8 0.9500 .
O1 C1S 1.30(3) .
O1 C1S 1.30(3) 6_556
C1S H1SA 0.9900 .
C1S H1SB 0.9900 .
C1S H1SC 0.9900 .
C1S H1SD 0.9900 .
C1S C2S 1.43(4) .
C1S C2T 1.42(4) .
C2S C2S 1.44(8) 6_556
C2S H2SA 0.9900 .
C2S H2SB 0.9900 .
C2T C2T 1.36(8) 6_556
C2T H2TA 0.9900 .
C2T H2TB 0.9900 .

loop_
_geom_torsion_atom_site_label_1
_geom_torsion_atom_site_label_2
_geom_torsion_atom_site_label_3
_geom_torsion_atom_site_label_4
_geom_torsion
_geom_torsion_site_symmetry_1
_geom_torsion_site_symmetry_4
Dy1 N003 C1 C2 176.9(9) . .
Dy1 N003 C1 C3 -3.0(15) . .
Dy1 C4 C5 C6 67.9(8) . .
Dy1 C4 C8 C7 -70.3(8) . .
Dy1 C5 C6 C7 66.7(9) . .
Dy1 C6 C7 C8 65.3(8) . .
Dy1 C7 C8 C4 68.4(8) . .
N003 C1 C2 C00B 0(2) . .
N003 C1 C3 C4 26.6(16) . .
C1 N003 C1 C2 1(2) 6_556 .
C1 N003 C1 C3 -179.1(9) 6_556 .
C1 C3 C4 Dy1 -36.6(12) . .
C1 C3 C4 C5 -127.4(12) . .
C1 C3 C4 C8 52.3(16) . .
C2 C00B C2 C1 -1(3) 6_556 .
C2 C1 C3 C4 -153.3(11) . .
C3 C1 C2 C00B -179.9(14) . .
C3 C4 C5 Dy1 110.5(11) . .
C3 C4 C5 C6 178.3(10) . .
C3 C4 C8 Dy1 -108.7(11) . .
C3 C4 C8 C7 -179.0(11) . .
C4 C5 C6 Dy1 -65.1(7) . .
C4 C5 C6 C7 1.6(13) . .
C5 C4 C8 Dy1 71.0(7) . .
C5 C4 C8 C7 0.7(12) . .
C5 C6 C7 Dy1 -66.5(8) . .
C5 C6 C7 C8 -1.2(14) . .
C6 C7 C8 Dy1 -68.1(9) . .
C6 C7 C8 C4 0.3(14) . .
C8 C4 C5 Dy1 -69.3(7) . .
C8 C4 C5 C6 -1.4(12) . .
O1 C1S C2S C2S -16(3) . 6_556
O1 C1S C2T C2T 11(3) . 6_556
C1S O1 C1S C2S 27(4) 6_556 .
C1S O1 C1S C2T -18(5) 6_556 .
